data_1524081
loop_
_publ_author_name
'Bodak, O.I.'
'Pecharskii, V.K.'
'Gladyshevskii, E.I.'

_publ_section_title
;
 The system Y-Re-Si and the crystal structures of some new ternary rare
 earth compounds
;
_journal_name_full 'Izvestiya Akademii Nauk SSSR, Neorganicheskie Materialy'
_journal_page_first 250
_journal_page_last 255
_journal_volume 14
_journal_year 1978
_chemical_formula_sum 'Nd2 Re3 Si5'
_space_group_IT_number 128
_symmetry_space_group_name_Hall '-P 4 2n'
_symmetry_space_group_name_H-M 'P 4/m n c'
_cell_angle_alpha 90
_cell_angle_beta 90
_cell_angle_gamma 90
_cell_formula_units_Z 4
_cell_length_a 11
_cell_length_b 11
_cell_length_c 5.652
_cell_volume 683.892
_citation_journal_id_ASTM IVNMAW
_cod_data_source_file Bodak_IVNMAW_1978_525.cif
_cod_data_source_block Nd2Re3Si5
_cod_database_code 1524081

loop_
_symmetry_equiv_pos_as_xyz
x,y,z
-y,x,z
-x,-y,z
y,-x,z
x+1/2,-y+1/2,-z+1/2
y+1/2,x+1/2,-z+1/2
-x+1/2,y+1/2,-z+1/2
-y+1/2,-x+1/2,-z+1/2
-x,-y,-z
y,-x,-z
x,y,-z
-y,x,-z
-x-1/2,y-1/2,z-1/2
-y-1/2,-x-1/2,z-1/2
x-1/2,-y-1/2,z-1/2
y-1/2,x-1/2,z-1/2

loop_
_atom_site_label
_atom_site_type_symbol
_atom_site_fract_x
_atom_site_fract_y
_atom_site_fract_z
_atom_site_occupancy
_atom_site_U_iso_or_equiv
Re1 Re 0.3764 0.3512 0 1 0.0
Si1 Si 0.184 0.489 0 1 0.0
Si2 Si 0.177 0.677 0.25 1 0.0
Nd1 Nd 0.0757 0.2408 0 1 0.0
Si3 Si 0 0 0.26 1 0.0
Re2 Re 0 0.5 0.25 1 0.0
